data_2016291
loop_
_publ_author_name
'Chopra, Deepak'
'Mohan, T. P.'
'Vishalakshi, B.'
'Guru Row, T. N.'

_publ_section_title
;
 A series of substituted
 (2<i>E</i>)-3-(2-fluoro-4-phenoxyphenyl)-1-phenylprop-2-en-1-ones
;
_journal_coeditor_code AV3115
_journal_issue 12
_journal_name_full 'Acta Crystallographica Section C'
_journal_page_first o704
_journal_page_last o710
_journal_paper_doi 10.1107/S0108270107049426
_journal_volume 63
_journal_year 2007
_chemical_formula_iupac 'C21 H15 F O2'
_chemical_formula_moiety 'C21 H15 F O2'
_chemical_formula_sum 'C21 H15 F O2'
_chemical_formula_weight 318.33
_chemical_name_systematic
;
(2E)-3-(2-fluoro-4-phenoxyphenyl)-1-phenylprop-2-en-1-one
;
_space_group_IT_number 14
_symmetry_cell_setting monoclinic
_symmetry_space_group_name_Hall '-P 2yn'
_symmetry_space_group_name_H-M 'P 1 21/n 1'
_atom_sites_solution_hydrogens geom
_atom_sites_solution_primary direct
_atom_sites_solution_secondary difmap
_cell_angle_alpha 90
_cell_angle_beta 93.724(4)
_cell_angle_gamma 90
_cell_formula_units_Z 4
_cell_length_a 7.2869(17)
_cell_length_b 5.9407(14)
_cell_length_c 36.805(8)
_cell_measurement_reflns_used 835
_cell_measurement_temperature 290(2)
_cell_measurement_theta_max 25.2
_cell_measurement_theta_min 1.4
_cell_volume 1589.9(6)
_computing_cell_refinement 'SMART (Bruker, 1998)'
_computing_data_collection 'SMART (Bruker, 1998)'
_computing_data_reduction 'SAINT (Bruker, 1998)'
_computing_molecular_graphics 'Ortep-3 for Windows (Farrugia, 1997) and CAMERON (Watkin <i>et al.</i>, 1993)'
_computing_publication_material 'PLATON (Spek, 2003)'
_computing_structure_refinement 'SHELXL97 (Sheldrick, 1997)'
_computing_structure_solution 'SIR92 (Altomare <i>et al.</i>,  1993)'
_diffrn_ambient_temperature 290(2)
_diffrn_measured_fraction_theta_full 0.998
_diffrn_measured_fraction_theta_max 0.988
_diffrn_measurement_device_type 'Bruker SMART APEX CCD area-detector'
_diffrn_measurement_method '\f and \w scans'
_diffrn_radiation_monochromator graphite
_diffrn_radiation_source 'fine-focus sealed tube'
_diffrn_radiation_type MoK\a
_diffrn_radiation_wavelength 0.71073
_diffrn_reflns_av_R_equivalents 0.0172
_diffrn_reflns_av_sigmaI/netI 0.0163
_diffrn_reflns_limit_h_max 9
_diffrn_reflns_limit_h_min -9
_diffrn_reflns_limit_k_max 7
_diffrn_reflns_limit_k_min -7
_diffrn_reflns_limit_l_max 45
_diffrn_reflns_limit_l_min -45
_diffrn_reflns_number 11668
_diffrn_reflns_reduction_process
;
?
;
_diffrn_reflns_theta_full 25.00
_diffrn_reflns_theta_max 26.36
_diffrn_reflns_theta_min 1.11
_diffrn_standards_number 0
_exptl_absorpt_coefficient_mu 0.092
_exptl_absorpt_correction_T_max 0.9782
_exptl_absorpt_correction_T_min 0.9293
_exptl_absorpt_correction_type multi-scan
_exptl_absorpt_process_details '(SADABS; Sheldrick, 1996)'
_exptl_crystal_colour 'colorless '
_exptl_crystal_density_diffrn 1.330
_exptl_crystal_density_method 'Not Measured'
_exptl_crystal_description 'block '
_exptl_crystal_F_000 664
_exptl_crystal_size_max 0.56
_exptl_crystal_size_mid 0.40
_exptl_crystal_size_min 0.24
_refine_diff_density_max 0.177
_refine_diff_density_min -0.152
_refine_ls_extinction_method none
_refine_ls_goodness_of_fit_ref 1.212
_refine_ls_hydrogen_treatment refall
_refine_ls_matrix_type full
_refine_ls_number_parameters 277
_refine_ls_number_reflns 3220
_refine_ls_number_restraints 0
_refine_ls_restrained_S_all 1.212
_refine_ls_R_factor_all 0.0550
_refine_ls_R_factor_gt 0.0464
_refine_ls_shift/su_max 0.000
_refine_ls_shift/su_mean 0.000
_refine_ls_structure_factor_coef Fsqd
_refine_ls_weighting_details 'calc w=1/[\s^2^(Fo^2^)+(0.0520P)^2^+0.4268P] where P=(Fo^2^+2Fc^2^)/3'
_refine_ls_weighting_scheme calc
_refine_ls_wR_factor_gt 0.1217
_refine_ls_wR_factor_ref 0.1346
_reflns_number_gt 2748
_reflns_number_total 3220
_reflns_threshold_expression >2sigma(I)
_cod_data_source_file av3115.cif
_cod_data_source_block I
_cod_depositor_comments
;
The following automatic conversions were performed:
'_symmetry_cell_setting' value 'Monoclinic' changed to 'monoclinic'
according to '/home/saulius/struct/CIF-dictionaries/cif_core.dic'
dictionary named 'cif_core.dic' version 2.4.1 from 2010-06-29.

Automatic conversion script
Id: cif_fix_enum 1527 2010-12-29 10:47:43Z saulius 

The following automatic conversions were performed:

'_symmetry_cell_setting' value 'Monoclinic' changed to 'monoclinic'
according to /home/saulius/struct/CIF-dictionaries/cif_core.dic
dictionary named 'cif_core.dic' version 2.4.1 from 2010-06-29.

Automatic conversion script
Id: cif_fix_values 1715 2011-07-08 13:25:40Z adriana 
;
_cod_original_sg_symbol_H-M 'P 21/n'
_cod_database_code 2016291
_cod_database_fobs_code 2016291

loop_
_symmetry_equiv_pos_as_xyz
x,y,z
1/2-x,1/2+y,1/2-z
-x,-y,-z
1/2+x,1/2-y,1/2+z

loop_
_atom_site_type_symbol
_atom_site_label
_atom_site_fract_x
_atom_site_fract_y
_atom_site_fract_z
_atom_site_U_iso_or_equiv
_atom_site_adp_type
_atom_site_calc_flag
_atom_site_occupancy
F F1 0.5142(2) 0.3032(2) 0.17115(4) 0.0808(4) Uani d 1
O O1 0.2403(2) 1.1937(2) 0.00204(4) 0.0726(5) Uani d 1
O O2 0.37504(19) 0.7175(3) 0.18472(4) 0.0664(4) Uani d 1
C C1 0.0876(3) 0.8622(4) -0.11942(5) 0.0579(5) Uani d 1
C C2 0.1639(3) 1.0661(4) -0.10864(5) 0.0550(5) Uani d 1
C C3 0.2107(2) 1.1061(3) -0.07233(5) 0.0477(4) Uani d 1
C C4 0.1862(2) 0.9405(3) -0.04632(5) 0.0421(4) Uani d 1
C C5 0.1111(2) 0.7340(3) -0.05747(5) 0.0487(4) Uani d 1
C C6 0.0597(3) 0.6971(4) -0.09407(6) 0.0553(5) Uani d 1
C C7 0.2336(2) 0.9963(3) -0.00741(5) 0.0485(4) Uani d 1
C C8 0.2748(3) 0.8134(3) 0.01898(5) 0.0506(4) Uani d 1
C C9 0.2815(2) 0.8544(3) 0.05447(5) 0.0459(4) Uani d 1
C C10 0.3345(2) 0.7006(3) 0.08427(5) 0.0427(4) Uani d 1
C C11 0.3215(2) 0.7736(3) 0.12008(5) 0.0469(4) Uani d 1
C C12 0.3792(2) 0.6407(3) 0.14930(5) 0.0500(4) Uani d 1
C C13 0.4539(2) 0.4327(3) 0.14262(5) 0.0532(5) Uani d 1
C C14 0.4684(3) 0.3549(3) 0.10764(6) 0.0541(5) Uani d 1
C C15 0.4082(2) 0.4873(3) 0.07860(5) 0.0475(4) Uani d 1
C C16 0.2028(3) 0.7760(3) 0.19599(4) 0.0509(4) Uani d 1
C C17 0.1899(3) 0.9730(4) 0.21513(6) 0.0633(5) Uani d 1
C C18 0.0221(4) 1.0323(5) 0.22768(6) 0.0789(7) Uani d 1
C C19 -0.1291(4) 0.8977(6) 0.22112(6) 0.0851(8) Uani d 1
C C20 -0.1133(4) 0.7002(5) 0.20257(6) 0.0788(7) Uani d 1
C C21 0.0536(3) 0.6372(4) 0.18984(6) 0.0648(6) Uani d 1
H H1 0.050(3) 0.835(4) -0.1459(6) 0.066(6) Uiso d 1
H H2 0.184(3) 1.181(4) -0.1271(6) 0.068(6) Uiso d 1
H H3 0.261(3) 1.250(3) -0.0643(5) 0.048(5) Uiso d 1
H H5 0.092(3) 0.619(3) -0.0396(5) 0.054(5) Uiso d 1
H H6 0.008(3) 0.553(4) -0.1015(5) 0.062(6) Uiso d 1
H H8 0.303(3) 0.668(4) 0.0102(6) 0.065(6) Uiso d 1
H H9 0.251(3) 1.006(4) 0.0623(5) 0.057(5) Uiso d 1
H H11 0.268(3) 0.920(4) 0.1250(5) 0.057(5) Uiso d 1
H H14 0.519(3) 0.209(4) 0.1053(6) 0.070(6) Uiso d 1
H H15 0.420(2) 0.432(3) 0.0544(5) 0.051(5) Uiso d 1
H H17 0.297(3) 1.060(4) 0.2181(6) 0.072(7) Uiso d 1
H H18 0.013(4) 1.172(5) 0.2407(8) 0.100(9) Uiso d 1
H H19 -0.247(4) 0.942(5) 0.2300(8) 0.104(9) Uiso d 1
H H20 -0.214(4) 0.600(5) 0.1984(7) 0.099(9) Uiso d 1
H H21 0.070(3) 0.499(4) 0.1772(6) 0.077(7) Uiso d 1

loop_
_atom_site_aniso_label
_atom_site_aniso_U_11
_atom_site_aniso_U_22
_atom_site_aniso_U_33
_atom_site_aniso_U_12
_atom_site_aniso_U_13
_atom_site_aniso_U_23
F1 0.0874(9) 0.0802(9) 0.0730(8) 0.0148(7) -0.0078(7) 0.0232(7)
O1 0.1163(13) 0.0475(8) 0.0537(8) -0.0015(8) 0.0031(8) -0.0081(6)
O2 0.0587(8) 0.0946(11) 0.0448(7) 0.0081(8) -0.0050(6) -0.0080(7)
C1 0.0575(11) 0.0670(13) 0.0481(11) 0.0118(9) -0.0052(9) -0.0062(9)
C2 0.0599(11) 0.0561(11) 0.0490(10) 0.0092(9) 0.0037(9) 0.0079(9)
C3 0.0473(9) 0.0427(10) 0.0533(10) 0.0030(8) 0.0046(8) 0.0003(8)
C4 0.0393(8) 0.0428(9) 0.0446(9) 0.0050(7) 0.0062(7) -0.0013(7)
C5 0.0490(10) 0.0443(10) 0.0537(10) 0.0009(8) 0.0095(8) -0.0006(8)
C6 0.0519(10) 0.0527(11) 0.0606(12) -0.0004(9) -0.0014(8) -0.0123(9)
C7 0.0530(10) 0.0468(10) 0.0463(10) 0.0018(8) 0.0082(8) -0.0047(8)
C8 0.0572(11) 0.0476(10) 0.0474(10) 0.0059(8) 0.0061(8) -0.0044(8)
C9 0.0455(9) 0.0449(10) 0.0477(10) 0.0025(7) 0.0050(7) -0.0038(8)
C10 0.0347(8) 0.0465(9) 0.0472(9) 0.0000(7) 0.0041(7) -0.0032(7)
C11 0.0444(9) 0.0486(10) 0.0475(10) 0.0059(8) 0.0030(7) -0.0046(8)
C12 0.0428(9) 0.0615(11) 0.0452(9) 0.0010(8) 0.0005(7) -0.0027(8)
C13 0.0454(10) 0.0565(11) 0.0570(11) 0.0027(8) -0.0020(8) 0.0107(9)
C14 0.0473(10) 0.0447(10) 0.0700(13) 0.0057(8) 0.0031(9) -0.0014(9)
C15 0.0431(9) 0.0489(10) 0.0511(10) 0.0021(7) 0.0067(7) -0.0069(8)
C16 0.0596(11) 0.0613(11) 0.0315(8) -0.0008(9) -0.0003(7) 0.0027(8)
C17 0.0725(14) 0.0676(14) 0.0495(11) -0.0092(11) 0.0005(10) -0.0041(10)
C18 0.0943(19) 0.0838(17) 0.0595(13) 0.0086(14) 0.0126(12) -0.0190(12)
C19 0.0713(15) 0.130(2) 0.0550(13) 0.0028(16) 0.0157(11) -0.0117(15)
C20 0.0726(15) 0.113(2) 0.0520(12) -0.0283(15) 0.0099(11) -0.0017(13)
C21 0.0798(14) 0.0675(14) 0.0473(11) -0.0151(11) 0.0047(10) -0.0048(10)

loop_
_atom_type_symbol
_atom_type_description
_atom_type_scat_dispersion_real
_atom_type_scat_dispersion_imag
_atom_type_scat_source
O O 0.0106 0.0060 'International Tables Vol C Tables 4.2.6.8 and 6.1.1.4'
F F 0.0171 0.0103 'International Tables Vol C Tables 4.2.6.8 and 6.1.1.4'
H H 0.0000 0.0000 'International Tables Vol C Tables 4.2.6.8 and 6.1.1.4'
C C 0.0033 0.0016 'International Tables Vol C Tables 4.2.6.8 and 6.1.1.4'

loop_
_geom_angle_atom_site_label_1
_geom_angle_atom_site_label_2
_geom_angle_atom_site_label_3
_geom_angle
_geom_angle_publ_flag
C6 C5 C4 119.93(18) ?
C6 C5 H5 120.5(12) ?
C4 C5 H5 119.5(12) ?
C11 C10 C15 118.22(17) ?
C11 C10 C9 118.92(16) ?
C15 C10 C9 122.75(16) ?
C2 C3 C4 120.66(18) ?
C2 C3 H3 120.9(11) ?
C4 C3 H3 118.5(11) ?
C8 C9 C10 128.00(18) yes
C8 C9 H9 117.8(12) ?
C10 C9 H9 114.2(12) ?
C12 O2 C16 116.03(14) ?
C14 C15 C10 120.59(18) ?
C14 C15 H15 118.7(11) ?
C10 C15 H15 120.7(11) ?
C9 C8 C7 120.39(18) ?
C9 C8 H8 120.5(13) ?
C7 C8 H8 119.1(13) ?
C3 C4 C5 119.00(17) ?
C3 C4 C7 118.17(16) ?
C5 C4 C7 122.76(16) yes
C12 C11 C10 121.49(17) ?
C12 C11 H11 118.2(12) ?
C10 C11 H11 120.2(12) ?
O1 C7 C8 121.10(17) ?
O1 C7 C4 119.27(17) ?
C8 C7 C4 119.62(16) ?
C15 C14 C13 119.58(18) ?
C15 C14 H14 124.0(14) ?
C13 C14 H14 116.5(14) ?
C21 C16 C17 121.2(2) ?
C21 C16 O2 121.43(19) ?
C17 C16 O2 117.30(19) ?
C3 C2 C1 119.99(19) ?
C3 C2 H2 120.9(13) ?
C1 C2 H2 119.1(13) ?
C6 C1 C2 120.29(19) ?
C6 C1 H1 119.8(13) ?
C2 C1 H1 119.9(13) ?
C11 C12 C13 118.59(17) ?
C11 C12 O2 121.46(18) ?
C13 C12 O2 119.80(17) ?
F1 C13 C12 118.91(18) ?
F1 C13 C14 119.59(18) ?
C12 C13 C14 121.50(17) ?
C1 C6 C5 120.09(19) ?
C1 C6 H6 120.7(12) ?
C5 C6 H6 119.2(12) ?
C16 C17 C18 118.7(2) ?
C16 C17 H17 116.4(14) ?
C18 C17 H17 124.9(14) ?
C16 C21 C20 119.1(2) ?
C16 C21 H21 118.4(14) ?
C20 C21 H21 122.5(14) ?
C19 C20 C21 120.4(2) ?
C19 C20 H20 122.1(17) ?
C21 C20 H20 117.4(17) ?
C19 C18 C17 120.8(2) ?
C19 C18 H18 120.6(17) ?
C17 C18 H18 118.6(17) ?
C20 C19 C18 119.7(2) ?
C20 C19 H19 120.3(18) ?
C18 C19 H19 119.9(17) ?

loop_
_geom_bond_atom_site_label_1
_geom_bond_atom_site_label_2
_geom_bond_distance
_geom_bond_publ_flag
C5 C6 1.392(3) ?
C5 C4 1.394(3) ?
C5 H5 0.97(2) ?
C10 C11 1.397(2) ?
C10 C15 1.397(2) ?
C10 C9 1.460(2) yes
F1 C13 1.352(2) ?
C3 C2 1.378(3) ?
C3 C4 1.392(2) ?
C3 H3 0.968(19) ?
C9 C8 1.327(3) yes
C9 H9 0.97(2) ?
O1 C7 1.224(2) yes
O2 C12 1.384(2) yes
O2 C16 1.392(2) yes
C15 C14 1.376(3) ?
C15 H15 0.958(19) ?
C8 C7 1.475(3) yes
C8 H8 0.95(2) ?
C4 C7 1.489(2) yes
C11 C12 1.378(3) ?
C11 H11 0.97(2) ?
C14 C13 1.378(3) ?
C14 H14 0.95(2) ?
C16 C21 1.371(3) ?
C16 C17 1.372(3) ?
C2 C1 1.380(3) ?
C2 H2 0.98(2) ?
C1 C6 1.378(3) ?
C1 H1 1.01(2) ?
C12 C13 1.378(3) ?
C6 H6 0.97(2) ?
C17 C18 1.381(3) ?
C17 H17 0.94(2) ?
C21 C20 1.383(3) ?
C21 H21 0.96(3) ?
C20 C19 1.366(4) ?
C20 H20 0.95(3) ?
C18 C19 1.370(4) ?
C18 H18 0.96(3) ?
C19 H19 0.98(3) ?

loop_
_geom_hbond_atom_site_label_D
_geom_hbond_atom_site_label_H
_geom_hbond_atom_site_label_A
_geom_hbond_site_symmetry_A
_geom_hbond_distance_DH
_geom_hbond_distance_HA
_geom_hbond_distance_DA
_geom_hbond_angle_DHA
_geom_hbond_publ_flag
C6 H6 Cg1 2_565 0.97(3) 3.02(2) 3.685(2) 127(2) yes
C14 H14 Cg2 2_665 0.95(2) 2.77(2) 3.429(2) 128(2) yes

loop_
_geom_torsion_atom_site_label_1
_geom_torsion_atom_site_label_2
_geom_torsion_atom_site_label_3
_geom_torsion_atom_site_label_4
_geom_torsion
_geom_torsion_publ_flag
C11 C10 C9 C8 -176.10(18) yes
C15 C10 C9 C8 7.7(3) ?
C11 C10 C15 C14 -0.9(3) ?
C9 C10 C15 C14 175.26(16) ?
C10 C9 C8 C7 -174.49(17) yes
C2 C3 C4 C5 -0.9(3) ?
C2 C3 C4 C7 -178.07(16) ?
C6 C5 C4 C3 -0.9(3) ?
C6 C5 C4 C7 176.23(16) ?
C15 C10 C11 C12 0.1(3) ?
C9 C10 C11 C12 -176.28(16) ?
C9 C8 C7 O1 14.4(3) ?
C9 C8 C7 C4 -166.65(16) yes
C3 C4 C7 O1 21.1(3) ?
C5 C4 C7 O1 -156.02(19) ?
C3 C4 C7 C8 -157.94(16) yes
C5 C4 C7 C8 25.0(2) ?
C10 C15 C14 C13 0.7(3) ?
C12 O2 C16 C21 47.6(3) ?
C12 O2 C16 C17 -135.57(19) yes
C4 C3 C2 C1 1.6(3) ?
C3 C2 C1 C6 -0.7(3) ?
C10 C11 C12 C13 1.0(3) ?
C10 C11 C12 O2 176.63(16) ?
C16 O2 C12 C11 60.7(2) yes
C16 O2 C12 C13 -123.75(19) ?
C11 C12 C13 F1 178.75(16) ?
O2 C12 C13 F1 3.0(3) ?
C11 C12 C13 C14 -1.2(3) ?
O2 C12 C13 C14 -176.93(17) ?
C15 C14 C13 F1 -179.60(16) ?
C15 C14 C13 C12 0.4(3) ?
C2 C1 C6 C5 -1.0(3) ?
C4 C5 C6 C1 1.8(3) ?
C21 C16 C17 C18 -1.2(3) ?
O2 C16 C17 C18 -178.01(19) ?
C17 C16 C21 C20 1.3(3) ?
O2 C16 C21 C20 178.05(19) ?
C16 C21 C20 C19 -0.2(4) ?
C16 C17 C18 C19 -0.2(4) ?
C21 C20 C19 C18 -1.1(4) ?
C17 C18 C19 C20 1.3(4) ?

loop_
_cod_related_entry_id
_cod_related_entry_database
_cod_related_entry_code
1 ChemSpider 30654084
